data_7022858
loop_
_publ_author_name
'Adeyi, Okoh'
'Cross, Warren B.'
'Forrest, Gregory'
'Godfrey, Luke'
'Hope, Eric G.'
'McLeod, Andrew'
'Singh, Amandeep'
'Singh, Kuldip'
'Solan, Gregory A.'
'Wang, Yining'
'Wright, Luka A.'

_publ_section_title
;
 From discrete monomeric complexes to hydrogen-bonded dimeric assemblies
 based on sterically encumbered square planar palladium(II) ONN-pincers.
;
_journal_issue 21
_journal_name_full 'Dalton transactions (Cambridge, England : 2003)'
_journal_page_first 7710
_journal_page_last 7723
_journal_paper_doi 10.1039/c3dt50176k
_journal_volume 42
_journal_year 2013
_chemical_formula_moiety 'C32 H34 N2 O3 Pd, C H2 Cl2'
_chemical_formula_sum 'C33 H36 Cl2 N2 O3 Pd'
_chemical_formula_weight 685.94
_chemical_name_systematic
;
?
;
_space_group_IT_number 14
_symmetry_cell_setting monoclinic
_symmetry_space_group_name_Hall '-P 2ybc'
_symmetry_space_group_name_H-M 'P 1 21/c 1'
_atom_sites_solution_hydrogens geom
_atom_sites_solution_primary direct
_atom_sites_solution_secondary difmap
_audit_creation_method SHELXL-97
_cell_angle_alpha 90.00
_cell_angle_beta 108.732(4)
_cell_angle_gamma 90.00
_cell_formula_units_Z 4
_cell_length_a 13.471(3)
_cell_length_b 14.913(3)
_cell_length_c 16.595(4)
_cell_measurement_reflns_used 736
_cell_measurement_temperature 150(2)
_cell_measurement_theta_max 25.817
_cell_measurement_theta_min 2.724
_cell_volume 3157.2(12)
_computing_cell_refinement 'Bruker SMART'
_computing_data_collection 'Bruker SMART'
_computing_data_reduction 'Bruker SHELXTL'
_computing_molecular_graphics 'Bruker SHELXTL'
_computing_publication_material 'Bruker SHELXTL'
_computing_structure_refinement 'SHELXL-97 (Sheldrick, 1997)'
_computing_structure_solution 'SHELXS-97 (Sheldrick, 1990)'
_diffrn_ambient_temperature 150(2)
_diffrn_measured_fraction_theta_full 0.999
_diffrn_measured_fraction_theta_max 0.999
_diffrn_measurement_device_type 'Bruker Apex 2000 CCD area detector'
_diffrn_measurement_method 'phi and omega scans'
_diffrn_radiation_monochromator graphite
_diffrn_radiation_source 'fine-focus sealed tube'
_diffrn_radiation_type MoK\a
_diffrn_radiation_wavelength 0.71073
_diffrn_reflns_av_R_equivalents 0.1722
_diffrn_reflns_av_sigmaI/netI 0.1923
_diffrn_reflns_limit_h_max 16
_diffrn_reflns_limit_h_min -16
_diffrn_reflns_limit_k_max 18
_diffrn_reflns_limit_k_min -18
_diffrn_reflns_limit_l_max 20
_diffrn_reflns_limit_l_min -20
_diffrn_reflns_number 24097
_diffrn_reflns_theta_full 26.00
_diffrn_reflns_theta_max 26.00
_diffrn_reflns_theta_min 1.60
_exptl_absorpt_coefficient_mu 0.792
_exptl_absorpt_correction_T_max 0.802
_exptl_absorpt_correction_T_min 0.496
_exptl_absorpt_correction_type empirical
_exptl_absorpt_process_details
;
aborption correction based on 4074 reflections(SADABS);Rint 0.1438 before
correction and 0.0600 after.
;
_exptl_crystal_colour yellow
_exptl_crystal_density_diffrn 1.443
_exptl_crystal_density_method 'not measured'
_exptl_crystal_description plate
_exptl_crystal_F_000 1408
_exptl_crystal_size_max 0.15
_exptl_crystal_size_mid 0.13
_exptl_crystal_size_min 0.04
_refine_diff_density_max 0.546
_refine_diff_density_min -0.739
_refine_diff_density_rms 0.101
_refine_ls_extinction_method none
_refine_ls_goodness_of_fit_ref 0.860
_refine_ls_hydrogen_treatment constr
_refine_ls_matrix_type full
_refine_ls_number_parameters 375
_refine_ls_number_reflns 6204
_refine_ls_number_restraints 0
_refine_ls_restrained_S_all 0.860
_refine_ls_R_factor_all 0.1428
_refine_ls_R_factor_gt 0.0644
_refine_ls_shift/su_max 0.001
_refine_ls_shift/su_mean 0.000
_refine_ls_structure_factor_coef Fsqd
_refine_ls_weighting_details 'calc w=1/[\s^2^(Fo^2^)+(0.0199P)^2^+0.0000P] where P=(Fo^2^+2Fc^2^)/3'
_refine_ls_weighting_scheme calc
_refine_ls_wR_factor_gt 0.0905
_refine_ls_wR_factor_ref 0.1070
_reflns_number_gt 3294
_reflns_number_total 6204
_reflns_threshold_expression >2sigma(I)
_cod_data_source_file c3dt50176k.txt
_cod_data_source_block 10001
_cod_depositor_comments
;
The following automatic conversions were performed:

'_symmetry_cell_setting' value 'Monoclinic' changed to 'monoclinic'
according to /home/saulius/struct/CIF-dictionaries/cif_core.dic
dictionary named 'cif_core.dic' version 2.4.2 from 2011-04-26.

Automatic conversion script
Id: cif_fix_values 1891 2012-01-12 08:04:46Z andrius 
;
_cod_original_cell_volume 3157.1(12)
_cod_original_sg_symbol_H-M P2(1)/c
_cod_database_code 7022858

loop_
_symmetry_equiv_pos_as_xyz
'x, y, z'
'-x, y+1/2, -z+1/2'
'-x, -y, -z'
'x, -y-1/2, z-1/2'

loop_
_atom_site_label
_atom_site_type_symbol
_atom_site_fract_x
_atom_site_fract_y
_atom_site_fract_z
_atom_site_U_iso_or_equiv
_atom_site_adp_type
_atom_site_occupancy
_atom_site_symmetry_multiplicity
_atom_site_calc_flag
_atom_site_refinement_flags
Pd1 Pd 0.45538(3) 0.94864(3) 0.56889(3) 0.02789(14) Uani 1 1 d .
O1 O 0.6064(3) 0.9248(3) 0.6291(2) 0.0352(11) Uani 1 1 d .
O2 O 0.4523(3) 0.8437(3) 0.4912(2) 0.0346(11) Uani 1 1 d .
O3 O 0.3871(4) 0.7577(3) 0.5711(3) 0.0526(13) Uani 1 1 d .
N1 N 0.4610(4) 1.0552(3) 0.6389(3) 0.0338(12) Uani 1 1 d .
N2 N 0.3056(3) 0.9933(3) 0.5013(3) 0.0286(12) Uani 1 1 d .
H2 H 0.3171 0.9971 0.4605 0.034 Uiso 1 1 d R
C1 C 0.6433(5) 0.9333(4) 0.7126(4) 0.0349(16) Uani 1 1 d .
C2 C 0.6101(5) 1.0005(4) 0.7571(4) 0.0387(17) Uani 1 1 d .
C3 C 0.6572(6) 1.0026(5) 0.8472(4) 0.052(2) Uani 1 1 d .
H3 H 0.6333 1.0449 0.8796 0.062 Uiso 1 1 calc R
C4 C 0.7365(6) 0.9446(6) 0.8881(4) 0.059(2) Uani 1 1 d .
H4 H 0.7672 0.9476 0.9482 0.071 Uiso 1 1 calc R
C5 C 0.7715(5) 0.8826(5) 0.8431(5) 0.053(2) Uani 1 1 d .
H5 H 0.8283 0.8448 0.8725 0.064 Uiso 1 1 calc R
C6 C 0.7272(5) 0.8730(4) 0.7565(4) 0.0403(18) Uani 1 1 d .
C7 C 0.7659(5) 0.8056(4) 0.7086(4) 0.0376(17) Uani 1 1 d .
C8 C 0.8741(5) 0.7986(5) 0.7205(5) 0.061(2) Uani 1 1 d .
H8 H 0.9222 0.8355 0.7615 0.074 Uiso 1 1 calc R
C9 C 0.9103(6) 0.7394(5) 0.6737(6) 0.074(3) Uani 1 1 d .
H9 H 0.9832 0.7373 0.6814 0.089 Uiso 1 1 calc R
C10 C 0.8445(6) 0.6832(5) 0.6161(6) 0.069(3) Uani 1 1 d .
H10 H 0.8712 0.6417 0.5848 0.083 Uiso 1 1 calc R
C11 C 0.7382(6) 0.6873(5) 0.6040(5) 0.051(2) Uani 1 1 d .
H11 H 0.6916 0.6483 0.5642 0.062 Uiso 1 1 calc R
C12 C 0.6989(5) 0.7482(4) 0.6495(4) 0.0434(18) Uani 1 1 d .
H12 H 0.6256 0.7507 0.6402 0.052 Uiso 1 1 calc R
C13 C 0.5348(5) 1.0720(4) 0.7156(4) 0.0358(17) Uani 1 1 d .
C14 C 0.5372(5) 1.1547(5) 0.7540(4) 0.0458(19) Uani 1 1 d .
H14 H 0.5905 1.1677 0.8061 0.055 Uiso 1 1 calc R
C15 C 0.4619(6) 1.2186(5) 0.7164(5) 0.056(2) Uani 1 1 d .
H15 H 0.4640 1.2755 0.7426 0.068 Uiso 1 1 calc R
C16 C 0.3846(5) 1.1999(4) 0.6417(5) 0.0447(19) Uani 1 1 d .
H16 H 0.3312 1.2423 0.6161 0.054 Uiso 1 1 calc R
C17 C 0.3869(5) 1.1167(4) 0.6047(4) 0.0330(16) Uani 1 1 d .
C18 C 0.3059(5) 1.0916(4) 0.5222(4) 0.0356(17) Uani 1 1 d .
H18A H 0.3186 1.1266 0.4757 0.043 Uiso 1 1 calc R
H18B H 0.2358 1.1083 0.5246 0.043 Uiso 1 1 calc R
C19 C 0.2074(4) 0.9473(4) 0.4979(4) 0.0295(14) Uani 1 1 d .
C20 C 0.1349(4) 0.9283(4) 0.4170(4) 0.0333(16) Uani 1 1 d .
C21 C 0.0407(5) 0.8893(4) 0.4148(4) 0.0401(18) Uani 1 1 d .
H21 H -0.0087 0.8748 0.3611 0.048 Uiso 1 1 calc R
C22 C 0.0159(5) 0.8710(4) 0.4866(5) 0.0439(19) Uani 1 1 d .
H22 H -0.0502 0.8455 0.4823 0.053 Uiso 1 1 calc R
C23 C 0.0881(5) 0.8897(4) 0.5666(4) 0.0405(18) Uani 1 1 d .
H23 H 0.0704 0.8770 0.6164 0.049 Uiso 1 1 calc R
C24 C 0.1860(4) 0.9268(4) 0.5742(4) 0.0312(16) Uani 1 1 d .
C25 C 0.1586(4) 0.9468(4) 0.3352(3) 0.0369(15) Uani 1 1 d .
H25 H 0.2071 0.9994 0.3454 0.044 Uiso 1 1 calc R
C26 C 0.0604(4) 0.9703(4) 0.2602(4) 0.0418(18) Uani 1 1 d .
H26A H 0.0153 0.9173 0.2442 0.063 Uiso 1 1 calc R
H26B H 0.0814 0.9899 0.2117 0.063 Uiso 1 1 calc R
H26C H 0.0219 1.0187 0.2771 0.063 Uiso 1 1 calc R
C27 C 0.2151(5) 0.8668(4) 0.3124(4) 0.0482(19) Uani 1 1 d .
H27A H 0.1729 0.8126 0.3088 0.072 Uiso 1 1 calc R
H27B H 0.2834 0.8589 0.3564 0.072 Uiso 1 1 calc R
H27C H 0.2255 0.8777 0.2574 0.072 Uiso 1 1 calc R
C28 C 0.2618(5) 0.9399(5) 0.6623(4) 0.0438(17) Uani 1 1 d .
H28 H 0.3315 0.9551 0.6565 0.053 Uiso 1 1 calc R
C29 C 0.2307(5) 1.0166(4) 0.7094(4) 0.060(2) Uani 1 1 d .
H29A H 0.2233 1.0717 0.6758 0.090 Uiso 1 1 calc R
H29B H 0.2849 1.0251 0.7647 0.090 Uiso 1 1 calc R
H29C H 0.1638 1.0026 0.7181 0.090 Uiso 1 1 calc R
C30 C 0.2757(5) 0.8547(5) 0.7157(4) 0.059(2) Uani 1 1 d .
H30A H 0.2129 0.8446 0.7321 0.088 Uiso 1 1 calc R
H30B H 0.3368 0.8612 0.7670 0.088 Uiso 1 1 calc R
H30C H 0.2863 0.8035 0.6824 0.088 Uiso 1 1 calc R
C31 C 0.4229(5) 0.7703(5) 0.5131(4) 0.0309(16) Uani 1 1 d .
C32 C 0.4329(5) 0.6900(4) 0.4585(4) 0.053(2) Uani 1 1 d .
H32A H 0.4444 0.6352 0.4929 0.080 Uiso 1 1 calc R
H32B H 0.4923 0.6995 0.4376 0.080 Uiso 1 1 calc R
H32C H 0.3684 0.6839 0.4101 0.080 Uiso 1 1 calc R
C33 C 0.1524(5) 0.6669(5) 0.4879(5) 0.062(2) Uani 1 1 d .
H33A H 0.2245 0.6675 0.5288 0.074 Uiso 1 1 calc R
H33B H 0.1336 0.7293 0.4686 0.074 Uiso 1 1 calc R
Cl1 Cl 0.14996(18) 0.60122(16) 0.40113(14) 0.0906(8) Uani 1 1 d .
Cl2 Cl 0.0673(2) 0.62885(15) 0.53898(17) 0.1021(9) Uani 1 1 d .

loop_
_atom_site_aniso_label
_atom_site_aniso_U_11
_atom_site_aniso_U_22
_atom_site_aniso_U_33
_atom_site_aniso_U_23
_atom_site_aniso_U_13
_atom_site_aniso_U_12
Pd1 0.0208(2) 0.0351(3) 0.0252(3) -0.0028(3) 0.00399(18) 0.0022(3)
O1 0.022(2) 0.054(3) 0.025(2) -0.003(2) 0.0007(19) 0.004(2)
O2 0.027(3) 0.038(3) 0.036(3) 0.000(2) 0.005(2) 0.004(2)
O3 0.069(4) 0.053(3) 0.039(3) 0.001(3) 0.022(3) -0.006(3)
N1 0.029(3) 0.037(3) 0.034(3) -0.004(3) 0.008(2) 0.001(3)
N2 0.022(3) 0.036(3) 0.029(3) 0.003(3) 0.009(2) 0.001(2)
C1 0.028(4) 0.046(5) 0.028(4) -0.001(3) 0.005(3) -0.015(3)
C2 0.043(4) 0.046(4) 0.024(4) -0.003(3) 0.005(3) -0.019(4)
C3 0.052(5) 0.066(5) 0.036(5) -0.011(4) 0.013(4) -0.035(4)
C4 0.058(5) 0.074(6) 0.030(4) 0.001(5) -0.009(4) -0.030(5)
C5 0.043(5) 0.058(5) 0.038(5) 0.013(4) -0.018(4) -0.018(4)
C6 0.036(4) 0.043(4) 0.033(4) 0.009(4) 0.000(3) -0.016(3)
C7 0.030(4) 0.033(4) 0.042(4) 0.015(3) 0.001(3) 0.006(3)
C8 0.033(5) 0.042(5) 0.095(7) 0.019(5) 0.001(5) 0.005(4)
C9 0.033(5) 0.043(5) 0.136(9) 0.018(5) 0.011(5) 0.014(4)
C10 0.054(6) 0.060(6) 0.103(8) 0.021(5) 0.038(6) 0.016(5)
C11 0.044(5) 0.049(5) 0.054(5) 0.008(4) 0.008(4) 0.008(4)
C12 0.036(4) 0.047(5) 0.038(4) 0.015(4) -0.001(4) -0.001(4)
C13 0.035(4) 0.043(5) 0.036(4) -0.007(3) 0.020(3) -0.014(3)
C14 0.044(5) 0.058(5) 0.041(5) -0.020(4) 0.022(4) -0.015(4)
C15 0.059(6) 0.049(5) 0.081(6) -0.027(5) 0.050(5) -0.015(4)
C16 0.040(5) 0.037(4) 0.063(5) -0.007(4) 0.025(4) 0.002(4)
C17 0.033(4) 0.035(4) 0.035(4) -0.006(3) 0.017(3) 0.003(3)
C18 0.035(4) 0.031(4) 0.048(5) 0.004(3) 0.024(4) 0.001(3)
C19 0.023(3) 0.033(3) 0.032(4) 0.009(4) 0.008(3) 0.009(3)
C20 0.021(3) 0.030(4) 0.047(4) 0.010(3) 0.008(3) 0.004(3)
C21 0.025(4) 0.047(4) 0.045(5) 0.004(3) 0.007(4) -0.001(3)
C22 0.020(4) 0.047(4) 0.066(5) 0.006(4) 0.016(4) -0.002(3)
C23 0.032(4) 0.045(4) 0.053(5) 0.013(4) 0.025(4) 0.007(3)
C24 0.022(3) 0.026(4) 0.045(4) 0.008(3) 0.010(3) 0.013(3)
C25 0.029(3) 0.049(4) 0.029(4) 0.011(4) 0.002(3) -0.007(4)
C26 0.040(4) 0.037(4) 0.042(4) 0.004(3) 0.005(3) -0.006(3)
C27 0.032(4) 0.066(5) 0.048(5) 0.009(4) 0.015(4) 0.007(4)
C28 0.036(4) 0.055(5) 0.041(4) 0.007(4) 0.013(3) 0.003(4)
C29 0.057(5) 0.074(6) 0.042(5) -0.010(4) 0.005(4) 0.000(4)
C30 0.061(5) 0.079(6) 0.037(5) 0.013(4) 0.017(4) 0.018(4)
C31 0.022(4) 0.045(5) 0.022(4) -0.002(3) 0.000(3) 0.004(3)
C32 0.058(5) 0.045(5) 0.057(5) -0.002(4) 0.019(4) -0.007(4)
C33 0.057(5) 0.051(5) 0.079(6) 0.002(4) 0.024(5) 0.005(4)
Cl1 0.0888(18) 0.116(2) 0.0594(15) -0.0214(14) 0.0135(13) -0.0085(15)
Cl2 0.107(2) 0.0933(18) 0.137(2) 0.0348(17) 0.0818(19) 0.0254(15)

loop_
_atom_type_symbol
_atom_type_description
_atom_type_scat_dispersion_real
_atom_type_scat_dispersion_imag
_atom_type_scat_source
C C 0.0033 0.0016 'International Tables Vol C Tables 4.2.6.8 and 6.1.1.4'
H H 0.0000 0.0000 'International Tables Vol C Tables 4.2.6.8 and 6.1.1.4'
N N 0.0061 0.0033 'International Tables Vol C Tables 4.2.6.8 and 6.1.1.4'
O O 0.0106 0.0060 'International Tables Vol C Tables 4.2.6.8 and 6.1.1.4'
Pd Pd -0.9988 1.0072 'International Tables Vol C Tables 4.2.6.8 and 6.1.1.4'
Cl Cl 0.1484 0.1585 'International Tables Vol C Tables 4.2.6.8 and 6.1.1.4'

loop_
_geom_angle_atom_site_label_1
_geom_angle_atom_site_label_2
_geom_angle_atom_site_label_3
_geom_angle
N1 Pd1 O1 90.48(18)
N1 Pd1 O2 176.25(19)
O1 Pd1 O2 89.43(15)
N1 Pd1 N2 84.59(19)
O1 Pd1 N2 170.82(17)
O2 Pd1 N2 94.99(17)
C1 O1 Pd1 119.3(4)
C31 O2 Pd1 115.7(4)
C17 N1 C13 119.3(6)
C17 N1 Pd1 115.1(4)
C13 N1 Pd1 125.6(4)
C19 N2 C18 113.5(5)
C19 N2 Pd1 125.1(3)
C18 N2 Pd1 104.9(4)
C19 N2 H2 116.5
C18 N2 H2 98.7
Pd1 N2 H2 93.7
O1 C1 C2 123.1(6)
O1 C1 C6 116.1(6)
C2 C1 C6 120.6(6)
C1 C2 C3 117.3(6)
C1 C2 C13 123.9(6)
C3 C2 C13 118.7(6)
C4 C3 C2 121.3(7)
C4 C3 H3 119.4
C2 C3 H3 119.4
C5 C4 C3 120.5(7)
C5 C4 H4 119.8
C3 C4 H4 119.8
C4 C5 C6 122.2(7)
C4 C5 H5 118.9
C6 C5 H5 118.9
C5 C6 C1 118.0(7)
C5 C6 C7 121.5(7)
C1 C6 C7 120.5(6)
C12 C7 C8 117.4(7)
C12 C7 C6 122.4(6)
C8 C7 C6 120.2(7)
C9 C8 C7 120.7(8)
C9 C8 H8 119.7
C7 C8 H8 119.7
C10 C9 C8 121.7(8)
C10 C9 H9 119.1
C8 C9 H9 119.1
C9 C10 C11 119.0(8)
C9 C10 H10 120.5
C11 C10 H10 120.5
C10 C11 C12 120.5(7)
C10 C11 H11 119.7
C12 C11 H11 119.7
C11 C12 C7 120.6(7)
C11 C12 H12 119.7
C7 C12 H12 119.7
N1 C13 C14 119.8(6)
N1 C13 C2 119.1(6)
C14 C13 C2 121.1(6)
C13 C14 C15 120.0(7)
C13 C14 H14 120.0
C15 C14 H14 120.0
C16 C15 C14 120.2(7)
C16 C15 H15 119.9
C14 C15 H15 119.9
C15 C16 C17 117.6(7)
C15 C16 H16 121.2
C17 C16 H16 121.2
N1 C17 C16 123.0(6)
N1 C17 C18 116.1(5)
C16 C17 C18 120.9(6)
C17 C18 N2 113.6(5)
C17 C18 H18A 108.8
N2 C18 H18A 108.8
C17 C18 H18B 108.8
N2 C18 H18B 108.8
H18A C18 H18B 107.7
C20 C19 C24 121.9(5)
C20 C19 N2 117.9(5)
C24 C19 N2 120.1(5)
C21 C20 C19 117.2(6)
C21 C20 C25 120.4(6)
C19 C20 C25 122.3(5)
C22 C21 C20 122.7(6)
C22 C21 H21 118.7
C20 C21 H21 118.7
C21 C22 C23 119.9(6)
C21 C22 H22 120.0
C23 C22 H22 120.0
C24 C23 C22 120.8(6)
C24 C23 H23 119.6
C22 C23 H23 119.6
C23 C24 C19 117.4(6)
C23 C24 C28 117.7(6)
C19 C24 C28 124.9(5)
C20 C25 C27 110.2(5)
C20 C25 C26 113.1(5)
C27 C25 C26 110.2(5)
C20 C25 H25 107.7
C27 C25 H25 107.7
C26 C25 H25 107.7
C25 C26 H26A 109.5
C25 C26 H26B 109.5
H26A C26 H26B 109.5
C25 C26 H26C 109.5
H26A C26 H26C 109.5
H26B C26 H26C 109.5
C25 C27 H27A 109.5
C25 C27 H27B 109.5
H27A C27 H27B 109.5
C25 C27 H27C 109.5
H27A C27 H27C 109.5
H27B C27 H27C 109.5
C24 C28 C29 112.6(5)
C24 C28 C30 112.0(6)
C29 C28 C30 109.3(5)
C24 C28 H28 107.5
C29 C28 H28 107.5
C30 C28 H28 107.5
C28 C29 H29A 109.5
C28 C29 H29B 109.5
H29A C29 H29B 109.5
C28 C29 H29C 109.5
H29A C29 H29C 109.5
H29B C29 H29C 109.5
C28 C30 H30A 109.5
C28 C30 H30B 109.5
H30A C30 H30B 109.5
C28 C30 H30C 109.5
H30A C30 H30C 109.5
H30B C30 H30C 109.5
O3 C31 O2 127.1(6)
O3 C31 C32 118.5(6)
O2 C31 C32 114.4(6)
C31 C32 H32A 109.5
C31 C32 H32B 109.5
H32A C32 H32B 109.5
C31 C32 H32C 109.5
H32A C32 H32C 109.5
H32B C32 H32C 109.5
Cl2 C33 Cl1 112.6(4)
Cl2 C33 H33A 109.1
Cl1 C33 H33A 109.1
Cl2 C33 H33B 109.1
Cl1 C33 H33B 109.1
H33A C33 H33B 107.8

loop_
_geom_bond_atom_site_label_1
_geom_bond_atom_site_label_2
_geom_bond_distance
Pd1 N1 1.955(5)
Pd1 O1 1.990(4)
Pd1 O2 2.019(4)
Pd1 N2 2.078(4)
O1 C1 1.319(6)
O2 C31 1.257(7)
O3 C31 1.221(7)
N1 C17 1.340(7)
N1 C13 1.364(7)
N2 C19 1.476(7)
N2 C18 1.505(6)
N2 H2 0.7442
C1 C2 1.401(8)
C1 C6 1.445(8)
C2 C3 1.424(8)
C2 C13 1.480(8)
C3 C4 1.373(9)
C3 H3 0.9500
C4 C5 1.364(9)
C4 H4 0.9500
C5 C6 1.375(8)
C5 H5 0.9500
C6 C7 1.477(8)
C7 C12 1.393(8)
C7 C8 1.410(8)
C8 C9 1.366(10)
C8 H8 0.9500
C9 C10 1.363(10)
C9 H9 0.9500
C10 C11 1.381(9)
C10 H10 0.9500
C11 C12 1.390(8)
C11 H11 0.9500
C12 H12 0.9500
C13 C14 1.383(8)
C14 C15 1.385(8)
C14 H14 0.9500
C15 C16 1.367(9)
C15 H15 0.9500
C16 C17 1.389(8)
C16 H16 0.9500
C17 C18 1.500(8)
C18 H18A 0.9900
C18 H18B 0.9900
C19 C20 1.411(7)
C19 C24 1.418(7)
C20 C21 1.386(7)
C20 C25 1.516(8)
C21 C22 1.364(8)
C21 H21 0.9500
C22 C23 1.399(8)
C22 H22 0.9500
C23 C24 1.398(7)
C23 H23 0.9500
C24 C28 1.504(8)
C25 C27 1.527(8)
C25 C26 1.537(7)
C25 H25 1.0000
C26 H26A 0.9800
C26 H26B 0.9800
C26 H26C 0.9800
C27 H27A 0.9800
C27 H27B 0.9800
C27 H27C 0.9800
C28 C29 1.519(8)
C28 C30 1.526(8)
C28 H28 1.0000
C29 H29A 0.9800
C29 H29B 0.9800
C29 H29C 0.9800
C30 H30A 0.9800
C30 H30B 0.9800
C30 H30C 0.9800
C31 C32 1.534(8)
C32 H32A 0.9800
C32 H32B 0.9800
C32 H32C 0.9800
C33 Cl2 1.727(7)
C33 Cl1 1.733(7)
C33 H33A 0.9900
C33 H33B 0.9900

loop_
_geom_hbond_atom_site_label_D
_geom_hbond_atom_site_label_H
_geom_hbond_atom_site_label_A
_geom_hbond_distance_DH
_geom_hbond_distance_HA
_geom_hbond_distance_DA
_geom_hbond_angle_DHA
_geom_hbond_site_symmetry_A
N2 H2 O1 0.74 2.37 3.037(6) 150.2 3_676

loop_
_geom_torsion_atom_site_label_1
_geom_torsion_atom_site_label_2
_geom_torsion_atom_site_label_3
_geom_torsion_atom_site_label_4
_geom_torsion
N1 Pd1 O1 C1 43.2(4)
O2 Pd1 O1 C1 -140.5(4)
O1 Pd1 O2 C31 94.5(4)
N2 Pd1 O2 C31 -93.5(4)
O1 Pd1 N1 C17 157.0(4)
N2 Pd1 N1 C17 -15.3(4)
O1 Pd1 N1 C13 -20.5(5)
N2 Pd1 N1 C13 167.3(5)
N1 Pd1 N2 C19 -113.1(5)
O2 Pd1 N2 C19 70.7(5)
N1 Pd1 N2 C18 20.7(3)
O2 Pd1 N2 C18 -155.6(3)
Pd1 O1 C1 C2 -37.6(7)
Pd1 O1 C1 C6 147.0(4)
O1 C1 C2 C3 -179.4(5)
C6 C1 C2 C3 -4.1(9)
O1 C1 C2 C13 -3.5(10)
C6 C1 C2 C13 171.7(5)
C1 C2 C3 C4 3.9(9)
C13 C2 C3 C4 -172.2(6)
C2 C3 C4 C5 -0.7(11)
C3 C4 C5 C6 -2.5(11)
C4 C5 C6 C1 2.2(10)
C4 C5 C6 C7 180.0(6)
O1 C1 C6 C5 176.8(5)
C2 C1 C6 C5 1.2(9)
O1 C1 C6 C7 -1.0(8)
C2 C1 C6 C7 -176.6(6)
C5 C6 C7 C12 132.4(7)
C1 C6 C7 C12 -49.9(9)
C5 C6 C7 C8 -48.9(9)
C1 C6 C7 C8 128.8(7)
C12 C7 C8 C9 1.8(10)
C6 C7 C8 C9 -176.9(7)
C7 C8 C9 C10 -2.1(12)
C8 C9 C10 C11 1.0(12)
C9 C10 C11 C12 0.3(11)
C10 C11 C12 C7 -0.5(10)
C8 C7 C12 C11 -0.5(9)
C6 C7 C12 C11 178.2(6)
C17 N1 C13 C14 -5.0(8)
Pd1 N1 C13 C14 172.4(4)
C17 N1 C13 C2 174.0(5)
Pd1 N1 C13 C2 -8.6(8)
C1 C2 C13 N1 28.9(9)
C3 C2 C13 N1 -155.2(5)
C1 C2 C13 C14 -152.1(6)
C3 C2 C13 C14 23.8(9)
N1 C13 C14 C15 3.0(9)
C2 C13 C14 C15 -176.0(6)
C13 C14 C15 C16 0.5(10)
C14 C15 C16 C17 -1.9(10)
C13 N1 C17 C16 3.6(9)
Pd1 N1 C17 C16 -174.0(5)
C13 N1 C17 C18 -177.4(5)
Pd1 N1 C17 C18 5.0(7)
C15 C16 C17 N1 -0.1(10)
C15 C16 C17 C18 -179.1(6)
N1 C17 C18 N2 13.9(8)
C16 C17 C18 N2 -167.1(5)
C19 N2 C18 C17 116.3(5)
Pd1 N2 C18 C17 -23.5(6)
C18 N2 C19 C20 102.6(6)
Pd1 N2 C19 C20 -127.0(5)
C18 N2 C19 C24 -74.7(7)
Pd1 N2 C19 C24 55.7(7)
C24 C19 C20 C21 0.6(9)
N2 C19 C20 C21 -176.7(5)
C24 C19 C20 C25 -177.7(5)
N2 C19 C20 C25 5.0(8)
C19 C20 C21 C22 1.3(9)
C25 C20 C21 C22 179.6(6)
C20 C21 C22 C23 -1.5(10)
C21 C22 C23 C24 -0.3(10)
C22 C23 C24 C19 2.0(9)
C22 C23 C24 C28 -176.4(6)
C20 C19 C24 C23 -2.2(9)
N2 C19 C24 C23 175.0(5)
C20 C19 C24 C28 176.1(6)
N2 C19 C24 C28 -6.7(9)
C21 C20 C25 C27 -91.2(6)
C19 C20 C25 C27 87.1(7)
C21 C20 C25 C26 32.7(8)
C19 C20 C25 C26 -149.1(6)
C23 C24 C28 C29 -72.7(7)
C19 C24 C28 C29 108.9(7)
C23 C24 C28 C30 51.0(7)
C19 C24 C28 C30 -127.3(6)
Pd1 O2 C31 O3 7.3(8)
Pd1 O2 C31 C32 -173.6(4)
